data_2229578
loop_
_publ_author_name
'Ca\~navera-Buelvas, Farah'
'Flores-Alamo, Marcos'
'Garc\'ia, Juventino J.'

_publ_section_title
;
 [1,2-Bis(diisopropylphosphanyl)ethane-\k^2^<i>P</i>,<i>P</i>']dichloridonickel(II)--9<i>H</i>-carbazole
 (1/2)
;
_journal_coeditor_code BH2344
_journal_issue 4
_journal_name_full 'Acta Crystallographica Section E'
_journal_page_first m501
_journal_paper_doi 10.1107/S1600536811010555
_journal_volume 67
_journal_year 2011
_chemical_formula_iupac '[Ni Cl2 (C14 H32 P2)], 2C12 H9 N'
_chemical_formula_moiety 'C14 H32 Cl2 Ni P2, 2(C12 H9 N)'
_chemical_formula_sum 'C38 H50 Cl2 N2 Ni P2'
_chemical_formula_weight 726.35
_chemical_name_systematic
;
[1,2-Bis(diisopropylphosphanyl)ethane-
\k^2^<i>P</i>,<i>P</i>']dichloridonickel(II)--9<i>H</i>-carbazole (1/2)
;
_space_group_IT_number 15
_symmetry_cell_setting monoclinic
_symmetry_space_group_name_Hall '-C 2yc'
_symmetry_space_group_name_H-M 'C 1 2/c 1'
_atom_sites_solution_hydrogens geom
_atom_sites_solution_primary direct
_atom_sites_solution_secondary difmap
_audit_conform_dict_name cif_core.dic
_audit_conform_dict_version 2.4
_audit_creation_method 'WinGX routine CIF_UPDATE'
_cell_angle_alpha 90
_cell_angle_beta 101.544(2)
_cell_angle_gamma 90
_cell_formula_units_Z 4
_cell_length_a 22.5830(5)
_cell_length_b 8.4374(2)
_cell_length_c 18.9630(5)
_cell_measurement_reflns_used 7654
_cell_measurement_temperature 122(2)
_cell_measurement_theta_max 25.9998
_cell_measurement_theta_min 3.2828
_cell_volume 3540.15(15)
_computing_cell_refinement 'CrysAlis RED (Oxford Diffraction, 2009)'
_computing_data_collection 'CrysAlis CCD (Oxford Diffraction, 2009)'
_computing_data_reduction 'CrysAlis RED (Oxford Diffraction, 2009)'
_computing_molecular_graphics 'ORTEP-3 for Windows (Farrugia, 1997)'
_computing_publication_material 'WinGX (Farrugia, 1999)'
_computing_structure_refinement 'SHELXL97 (Sheldrick, 2008)'
_computing_structure_solution 'SHELXS97 (Sheldrick, 2008)'
_diffrn_ambient_temperature 122(2)
_diffrn_detector_area_resol_mean 10.4685
_diffrn_measured_fraction_theta_full 0.998
_diffrn_measured_fraction_theta_max 0.998
_diffrn_measurement_device_type
;
Oxford Diffraction Xcalibur Atlas Gemini
;
_diffrn_measurement_method \w
_diffrn_radiation_monochromator graphite
_diffrn_radiation_source 'fine-focus sealed tube'
_diffrn_radiation_type MoK\a
_diffrn_radiation_wavelength 0.71073
_diffrn_reflns_av_R_equivalents 0.0274
_diffrn_reflns_limit_h_max 27
_diffrn_reflns_limit_h_min -27
_diffrn_reflns_limit_k_max 10
_diffrn_reflns_limit_k_min -10
_diffrn_reflns_limit_l_max 23
_diffrn_reflns_limit_l_min -18
_diffrn_reflns_number 12792
_diffrn_reflns_theta_full 26.06
_diffrn_reflns_theta_max 26.06
_diffrn_reflns_theta_min 3.51
_exptl_absorpt_coefficient_mu 0.82
_exptl_absorpt_correction_T_max 0.987
_exptl_absorpt_correction_T_min 0.851
_exptl_absorpt_correction_type analytical
_exptl_absorpt_process_details
;
[CrysAlis PRO (Oxford Diffraction, 2009); based on expressions derived
by
Clark & Reid (1995)]
;
_exptl_crystal_colour orange
_exptl_crystal_density_diffrn 1.363
_exptl_crystal_density_method 'not measured'
_exptl_crystal_description prism
_exptl_crystal_F_000 1536
_exptl_crystal_size_max 0.42
_exptl_crystal_size_mid 0.16
_exptl_crystal_size_min 0.02
_refine_diff_density_max 0.616
_refine_diff_density_min -0.255
_refine_ls_extinction_method none
_refine_ls_goodness_of_fit_ref 1.05
_refine_ls_hydrogen_treatment mixed
_refine_ls_matrix_type full
_refine_ls_number_constraints 0
_refine_ls_number_parameters 211
_refine_ls_number_reflns 3484
_refine_ls_number_restraints 0
_refine_ls_restrained_S_all 1.05
_refine_ls_R_factor_all 0.0342
_refine_ls_R_factor_gt 0.0264
_refine_ls_shift/su_max 0.001
_refine_ls_shift/su_mean 0
_refine_ls_structure_factor_coef Fsqd
_refine_ls_weighting_details 'calc w=1/[\s^2^(Fo^2^)+(0.0343P)^2^+0.7966P] where P=(Fo^2^+2Fc^2^)/3'
_refine_ls_weighting_scheme calc
_refine_ls_wR_factor_gt 0.0631
_refine_ls_wR_factor_ref 0.0645
_reflns_number_gt 2908
_reflns_number_total 3484
_reflns_threshold_expression I>2\s(I)
_cod_data_source_file bh2344.cif
_cod_data_source_block I
_cod_original_sg_symbol_H-M 'C 2/c'
_cod_database_code 2229578
_cod_database_fobs_code 2229578

loop_
_space_group_symop_operation_xyz
'x, y, z'
'-x, y, -z+1/2'
'x+1/2, y+1/2, z'
'-x+1/2, y+1/2, -z+1/2'
'-x, -y, -z'
'x, -y, z-1/2'
'-x+1/2, -y+1/2, -z'
'x+1/2, -y+1/2, z-1/2'

loop_
_atom_site_type_symbol
_atom_site_label
_atom_site_fract_x
_atom_site_fract_y
_atom_site_fract_z
_atom_site_U_iso_or_equiv
_atom_site_adp_type
_atom_site_calc_flag
_atom_site_refinement_flags
_atom_site_occupancy
_atom_site_disorder_assembly
_atom_site_disorder_group
C C1 0.13521(7) 0.51654(19) 0.17978(9) 0.0162(4) Uani d . 1 . .
C C2 0.10421(8) 0.4878(2) 0.10949(9) 0.0208(4) Uani d . 1 . .
H H2 0.0704 0.4185 0.0998 0.025 Uiso calc R 1 . .
C C3 0.12477(8) 0.5644(2) 0.05455(10) 0.0237(4) Uani d . 1 . .
H H3 0.1046 0.5469 0.0062 0.028 Uiso calc R 1 . .
C C4 0.17440(8) 0.6668(2) 0.06818(10) 0.0231(4) Uani d . 1 . .
H H4 0.1873 0.7177 0.0291 0.028 Uiso calc R 1 . .
C C5 0.20488(8) 0.6947(2) 0.13744(10) 0.0207(4) Uani d . 1 . .
H H5 0.2385 0.7648 0.1464 0.025 Uiso calc R 1 . .
C C6 0.18570(7) 0.61860(19) 0.19446(9) 0.0163(4) Uani d . 1 . .
C C7 0.20640(7) 0.61872(19) 0.27183(9) 0.0164(4) Uani d . 1 . .
C C8 0.25374(8) 0.6941(2) 0.31818(10) 0.0218(4) Uani d . 1 . .
H H8 0.2812 0.7597 0.2996 0.026 Uiso calc R 1 . .
C C9 0.26007(8) 0.6719(2) 0.39150(10) 0.0251(4) Uani d . 1 . .
H H9 0.2922 0.7226 0.4235 0.03 Uiso calc R 1 . .
C C10 0.21966(8) 0.5759(2) 0.41916(10) 0.0236(4) Uani d . 1 . .
H H10 0.2246 0.5635 0.4698 0.028 Uiso calc R 1 . .
C C11 0.17264(8) 0.4985(2) 0.37428(9) 0.0195(4) Uani d . 1 . .
H H11 0.1453 0.4334 0.3933 0.023 Uiso calc R 1 . .
C C12 0.16687(7) 0.51933(19) 0.30049(9) 0.0164(4) Uani d . 1 . .
C C13 0.12297(7) 0.9420(2) 0.35115(9) 0.0193(4) Uani d . 1 . .
H H13 0.1382 0.8312 0.361 0.023 Uiso calc R 1 . .
C C14 0.14981(8) 1.0047(2) 0.28869(10) 0.0247(4) Uani d . 1 . .
H H14A 0.136 1.1137 0.2776 0.037 Uiso calc R 1 . .
H H14B 0.1366 0.9377 0.2463 0.037 Uiso calc R 1 . .
H H14C 0.194 1.0031 0.3022 0.037 Uiso calc R 1 . .
C C15 0.14581(8) 1.0381(2) 0.41930(10) 0.0247(4) Uani d . 1 . .
H H15A 0.19 1.0448 0.428 0.037 Uiso calc R 1 . .
H H15B 0.1335 0.9862 0.4603 0.037 Uiso calc R 1 . .
H H15C 0.1286 1.145 0.4134 0.037 Uiso calc R 1 . .
C C16 0.01068(8) 0.9163(2) 0.40785(9) 0.0213(4) Uani d . 1 . .
H H16 0.0272 1.0094 0.4381 0.026 Uiso calc R 1 . .
C C17 0.03308(9) 0.7674(2) 0.45155(11) 0.0316(5) Uani d . 1 . .
H H17A 0.0223 0.7741 0.499 0.047 Uiso calc R 1 . .
H H17B 0.0771 0.7595 0.4573 0.047 Uiso calc R 1 . .
H H17C 0.0141 0.6734 0.4262 0.047 Uiso calc R 1 . .
C C18 -0.05797(8) 0.9302(2) 0.39410(10) 0.0268(4) Uani d . 1 . .
H H18A -0.0761 0.8401 0.3649 0.04 Uiso calc R 1 . .
H H18B -0.0705 1.0292 0.3684 0.04 Uiso calc R 1 . .
H H18C -0.0714 0.9301 0.4401 0.04 Uiso calc R 1 . .
C C19 0.02934(8) 0.7388(2) 0.27707(10) 0.0251(4) Uani d . 1 . .
H H19A 0.0633 0.7196 0.2523 0.03 Uiso calc R 1 . .
H H19B 0.029 0.6525 0.3124 0.03 Uiso calc R 1 . .
Cl Cl1 -0.025597(18) 1.29303(5) 0.16367(2) 0.01865(11) Uani d . 1 . .
N N1 0.12485(7) 0.45582(17) 0.24411(8) 0.0174(3) Uani d . 1 . .
Ni Ni1 0 1.11320(3) 0.25 0.01164(9) Uani d S 1 . .
P P1 0.039792(19) 0.93016(5) 0.32401(2) 0.01575(11) Uani d . 1 . .
H H1N 0.0953(9) 0.405(2) 0.2501(10) 0.019 Uiso d . 1 . .

loop_
_atom_site_aniso_label
_atom_site_aniso_U_11
_atom_site_aniso_U_22
_atom_site_aniso_U_33
_atom_site_aniso_U_12
_atom_site_aniso_U_13
_atom_site_aniso_U_23
C1 0.0171(8) 0.0132(8) 0.0203(9) 0.0045(7) 0.0080(7) 0.0006(7)
C2 0.0194(9) 0.0193(9) 0.0239(10) -0.0008(7) 0.0046(8) -0.0053(7)
C3 0.0245(10) 0.0283(10) 0.0183(10) 0.0045(8) 0.0045(8) -0.0027(8)
C4 0.0257(10) 0.0252(9) 0.0214(10) 0.0059(8) 0.0114(8) 0.0056(8)
C5 0.0188(9) 0.0181(9) 0.0272(10) 0.0014(7) 0.0091(8) 0.0037(8)
C6 0.0143(8) 0.0140(8) 0.0214(9) 0.0033(7) 0.0060(7) 0.0007(7)
C7 0.0149(8) 0.0147(8) 0.0205(9) 0.0027(7) 0.0054(7) 0.0006(7)
C8 0.0184(9) 0.0204(9) 0.0274(10) -0.0012(8) 0.0061(8) 0.0000(8)
C9 0.0198(9) 0.0280(10) 0.0248(10) 0.0000(8) -0.0016(8) -0.0049(8)
C10 0.0268(10) 0.0265(10) 0.0169(9) 0.0076(8) 0.0029(8) 0.0026(7)
C11 0.0221(9) 0.0161(9) 0.0222(10) 0.0029(7) 0.0089(8) 0.0036(7)
C12 0.0172(8) 0.0127(8) 0.0198(9) 0.0039(7) 0.0047(7) -0.0006(7)
C13 0.0157(8) 0.0182(9) 0.0218(9) 0.0040(7) -0.0020(7) 0.0012(7)
C14 0.0183(9) 0.0281(10) 0.0274(10) 0.0031(8) 0.0037(8) 0.0027(8)
C15 0.0173(9) 0.0268(10) 0.0270(10) -0.0005(8) -0.0027(8) -0.0019(8)
C16 0.0212(9) 0.0252(10) 0.0165(9) -0.0046(8) 0.0013(7) 0.0039(7)
C17 0.0337(11) 0.0314(11) 0.0278(11) -0.0026(9) 0.0016(9) 0.0124(9)
C18 0.0220(9) 0.0363(11) 0.0219(10) -0.0054(8) 0.0042(8) 0.0041(8)
C19 0.0311(10) 0.0137(8) 0.0276(10) 0.0010(8) -0.0014(8) -0.0001(8)
Cl1 0.0204(2) 0.0144(2) 0.0208(2) 0.00193(16) 0.00338(17) 0.00393(16)
N1 0.0162(7) 0.0158(7) 0.0218(8) -0.0033(6) 0.0074(6) -0.0011(6)
Ni1 0.01075(15) 0.00869(15) 0.01507(16) 0 0.00161(11) 0
P1 0.0167(2) 0.0120(2) 0.0169(2) -0.00081(17) -0.00073(17) 0.00090(17)

loop_
_atom_type_symbol
_atom_type_description
_atom_type_scat_dispersion_real
_atom_type_scat_dispersion_imag
_atom_type_scat_source
C C 0.0033 0.0016 'International Tables Vol C Tables 4.2.6.8 and 6.1.1.4'
Cl Cl 0.1484 0.1585 'International Tables Vol C Tables 4.2.6.8 and 6.1.1.4'
N N 0.0061 0.0033 'International Tables Vol C Tables 4.2.6.8 and 6.1.1.4'
Ni Ni 0.3393 1.1124 'International Tables Vol C Tables 4.2.6.8 and 6.1.1.4'
P P 0.1023 0.0942 'International Tables Vol C Tables 4.2.6.8 and 6.1.1.4'
H H 0 0 'International Tables Vol C Tables 4.2.6.8 and 6.1.1.4'

loop_
_exptl_crystal_face_index_h
_exptl_crystal_face_index_k
_exptl_crystal_face_index_l
_exptl_crystal_face_perp_dist
-5 0 1 0.06
1 -1 0 0.1513
-1 1 1 0.2089
5 1 -1 0.1012
0 0 1 0.0092
0 0 -1 0.0092
5 0 1 0.0892

loop_
_geom_angle_atom_site_label_1
_geom_angle_atom_site_label_2
_geom_angle_atom_site_label_3
_geom_angle_site_symmetry_1
_geom_angle_site_symmetry_3
_geom_angle
_geom_angle_publ_flag
N1 C1 C2 . . 129.44(16) ?
N1 C1 C6 . . 108.91(15) ?
C2 C1 C6 . . 121.65(16) ?
C3 C2 C1 . . 117.26(16) ?
C3 C2 H2 . . 121.4 ?
C1 C2 H2 . . 121.4 ?
C2 C3 C4 . . 121.82(17) ?
C2 C3 H3 . . 119.1 ?
C4 C3 H3 . . 119.1 ?
C5 C4 C3 . . 120.79(17) ?
C5 C4 H4 . . 119.6 ?
C3 C4 H4 . . 119.6 ?
C4 C5 C6 . . 119.09(17) ?
C4 C5 H5 . . 120.5 ?
C6 C5 H5 . . 120.5 ?
C5 C6 C1 . . 119.38(16) ?
C5 C6 C7 . . 134.09(16) ?
C1 C6 C7 . . 106.53(14) ?
C8 C7 C12 . . 119.53(16) ?
C8 C7 C6 . . 133.67(16) ?
C12 C7 C6 . . 106.80(14) ?
C9 C8 C7 . . 118.98(16) ?
C9 C8 H8 . . 120.5 ?
C7 C8 H8 . . 120.5 ?
C8 C9 C10 . . 120.79(17) ?
C8 C9 H9 . . 119.6 ?
C10 C9 H9 . . 119.6 ?
C11 C10 C9 . . 121.37(17) ?
C11 C10 H10 . . 119.3 ?
C9 C10 H10 . . 119.3 ?
C10 C11 C12 . . 117.70(16) ?
C10 C11 H11 . . 121.1 ?
C12 C11 H11 . . 121.1 ?
N1 C12 C11 . . 129.69(15) ?
N1 C12 C7 . . 108.71(14) ?
C11 C12 C7 . . 121.60(16) ?
C15 C13 C14 . . 110.67(15) ?
C15 C13 P1 . . 114.66(12) ?
C14 C13 P1 . . 109.96(12) ?
C15 C13 H13 . . 107.1 ?
C14 C13 H13 . . 107.1 ?
P1 C13 H13 . . 107.1 ?
C13 C14 H14A . . 109.5 ?
C13 C14 H14B . . 109.5 ?
H14A C14 H14B . . 109.5 ?
C13 C14 H14C . . 109.5 ?
H14A C14 H14C . . 109.5 ?
H14B C14 H14C . . 109.5 ?
C13 C15 H15A . . 109.5 ?
C13 C15 H15B . . 109.5 ?
H15A C15 H15B . . 109.5 ?
C13 C15 H15C . . 109.5 ?
H15A C15 H15C . . 109.5 ?
H15B C15 H15C . . 109.5 ?
C18 C16 C17 . . 111.69(15) ?
C18 C16 P1 . . 111.96(12) ?
C17 C16 P1 . . 112.49(13) ?
C18 C16 H16 . . 106.8 ?
C17 C16 H16 . . 106.8 ?
P1 C16 H16 . . 106.8 ?
C16 C17 H17A . . 109.5 ?
C16 C17 H17B . . 109.5 ?
H17A C17 H17B . . 109.5 ?
C16 C17 H17C . . 109.5 ?
H17A C17 H17C . . 109.5 ?
H17B C17 H17C . . 109.5 ?
C16 C18 H18A . . 109.5 ?
C16 C18 H18B . . 109.5 ?
H18A C18 H18B . . 109.5 ?
C16 C18 H18C . . 109.5 ?
H18A C18 H18C . . 109.5 ?
H18B C18 H18C . . 109.5 ?
C19 C19 P1 2 . 109.93(8) ?
C19 C19 H19A 2 . 109.7 ?
P1 C19 H19A . . 109.7 ?
C19 C19 H19B 2 . 109.7 ?
P1 C19 H19B . . 109.7 ?
H19A C19 H19B . . 108.2 ?
C1 N1 C12 . . 109.01(14) ?
C1 N1 H1N . . 126.9(13) ?
C12 N1 H1N . . 123.1(13) ?
P1 Ni1 P1 2 . 88.61(3) y
P1 Ni1 Cl1 2 2 168.757(16) y
P1 Ni1 Cl1 . 2 89.797(16) ?
P1 Ni1 Cl1 2 . 89.797(16) y
P1 Ni1 Cl1 . . 168.758(16) ?
Cl1 Ni1 Cl1 2 . 93.87(2) y
C19 P1 C16 . . 109.21(9) ?
C19 P1 C13 . . 101.97(8) ?
C16 P1 C13 . . 106.35(8) ?
C19 P1 Ni1 . . 108.52(6) ?
C16 P1 Ni1 . . 115.65(6) ?
C13 P1 Ni1 . . 114.22(6) ?

loop_
_geom_bond_atom_site_label_1
_geom_bond_atom_site_label_2
_geom_bond_site_symmetry_2
_geom_bond_distance
_geom_bond_publ_flag
C1 N1 . 1.386(2) ?
C1 C2 . 1.397(2) ?
C1 C6 . 1.411(2) ?
C2 C3 . 1.383(3) ?
C2 H2 . 0.95 ?
C3 C4 . 1.398(3) ?
C3 H3 . 0.95 ?
C4 C5 . 1.376(2) ?
C4 H4 . 0.95 ?
C5 C6 . 1.399(2) ?
C5 H5 . 0.95 ?
C6 C7 . 1.448(2) ?
C7 C8 . 1.394(2) ?
C7 C12 . 1.411(2) ?
C8 C9 . 1.382(3) ?
C8 H8 . 0.95 ?
C9 C10 . 1.399(3) ?
C9 H9 . 0.95 ?
C10 C11 . 1.384(2) ?
C10 H10 . 0.95 ?
C11 C12 . 1.390(2) ?
C11 H11 . 0.95 ?
C12 N1 . 1.387(2) ?
C13 C15 . 1.525(2) ?
C13 C14 . 1.529(3) ?
C13 P1 . 1.8482(17) ?
C13 H13 . 1 ?
C14 H14A . 0.98 ?
C14 H14B . 0.98 ?
C14 H14C . 0.98 ?
C15 H15A . 0.98 ?
C15 H15B . 0.98 ?
C15 H15C . 0.98 ?
C16 C18 . 1.524(2) ?
C16 C17 . 1.534(2) ?
C16 P1 . 1.8418(18) ?
C16 H16 . 1 ?
C17 H17A . 0.98 ?
C17 H17B . 0.98 ?
C17 H17C . 0.98 ?
C18 H18A . 0.98 ?
C18 H18B . 0.98 ?
C18 H18C . 0.98 ?
C19 C19 2 1.505(3) ?
C19 P1 . 1.8362(18) ?
C19 H19A . 0.99 ?
C19 H19B . 0.99 ?
Ni1 Cl1 . 2.2221(4) y
N1 H1N . 0.821(19) ?
Ni1 P1 2 2.1581(5) ?
Ni1 P1 . 2.1581(5) y
Ni1 Cl1 2 2.2221(4) ?

loop_
_geom_torsion_atom_site_label_1
_geom_torsion_atom_site_label_2
_geom_torsion_atom_site_label_3
_geom_torsion_atom_site_label_4
_geom_torsion_site_symmetry_1
_geom_torsion_site_symmetry_2
_geom_torsion_site_symmetry_3
_geom_torsion_site_symmetry_4
_geom_torsion
_geom_torsion_publ_flag
N1 C1 C2 C3 . . . . -179.52(17) ?
C6 C1 C2 C3 . . . . -0.4(3) ?
C1 C2 C3 C4 . . . . -0.1(3) ?
C2 C3 C4 C5 . . . . 0.2(3) ?
C3 C4 C5 C6 . . . . 0.3(3) ?
C4 C5 C6 C1 . . . . -0.7(2) ?
C4 C5 C6 C7 . . . . 179.56(17) ?
N1 C1 C6 C5 . . . . -179.89(15) ?
C2 C1 C6 C5 . . . . 0.8(2) ?
N1 C1 C6 C7 . . . . -0.11(18) ?
C2 C1 C6 C7 . . . . -179.40(15) ?
C5 C6 C7 C8 . . . . -0.7(3) ?
C1 C6 C7 C8 . . . . 179.53(18) ?
C5 C6 C7 C12 . . . . 178.62(18) ?
C1 C6 C7 C12 . . . . -1.10(18) ?
C12 C7 C8 C9 . . . . -1.3(2) ?
C6 C7 C8 C9 . . . . 178.01(17) ?
C7 C8 C9 C10 . . . . -0.2(3) ?
C8 C9 C10 C11 . . . . 0.8(3) ?
C9 C10 C11 C12 . . . . 0.0(3) ?
C10 C11 C12 N1 . . . . 179.44(16) ?
C10 C11 C12 C7 . . . . -1.5(2) ?
C8 C7 C12 N1 . . . . -178.60(15) ?
C6 C7 C12 N1 . . . . 1.93(18) ?
C8 C7 C12 C11 . . . . 2.2(2) ?
C6 C7 C12 C11 . . . . -177.29(15) ?
C2 C1 N1 C12 . . . . -179.46(16) ?
C6 C1 N1 C12 . . . . 1.32(18) ?
C11 C12 N1 C1 . . . . 177.09(17) ?
C7 C12 N1 C1 . . . . -2.04(18) ?
C19 C19 P1 C16 2 . . . 93.81(18) ?
C19 C19 P1 C13 2 . . . -153.95(17) ?
C19 C19 P1 Ni1 2 . . . -33.06(19) ?
C18 C16 P1 C19 . . . . -79.07(14) ?
C17 C16 P1 C19 . . . . 47.67(15) ?
C18 C16 P1 C13 . . . . 171.60(13) ?
C17 C16 P1 C13 . . . . -61.66(14) ?
C18 C16 P1 Ni1 . . . . 43.64(14) ?
C17 C16 P1 Ni1 . . . . 170.38(11) ?
C15 C13 P1 C19 . . . . -151.39(13) ?
C14 C13 P1 C19 . . . . 83.17(14) ?
C15 C13 P1 C16 . . . . -37.02(15) ?
C14 C13 P1 C16 . . . . -162.46(12) ?
C15 C13 P1 Ni1 . . . . 91.77(13) ?
C14 C13 P1 Ni1 . . . . -33.67(14) ?
P1 Ni1 P1 C19 2 . . . 10.07(6) ?
Cl1 Ni1 P1 C19 2 . . . 178.94(7) ?
Cl1 Ni1 P1 C19 . . . . -71.87(12) ?
P1 Ni1 P1 C16 2 . . . -113.00(7) ?
Cl1 Ni1 P1 C16 2 . . . 55.87(6) ?
Cl1 Ni1 P1 C16 . . . . 165.06(10) ?
P1 Ni1 P1 C13 2 . . . 123.06(7) ?
Cl1 Ni1 P1 C13 2 . . . -68.07(6) ?
Cl1 Ni1 P1 C13 . . . . 41.12(12) ?
